data_7132960
loop_
_publ_author_name
'Liu, Hongxin'
'Tang, Tingyu'
'Li, Bin'
'Wang, Baiquan'

_publ_section_title
;
 Manganese(I)-catalyzed nucleophilic addition of C(sp<sup>3</sup>)-H bonds
 to aldehydes.
;
_journal_issue 38
_journal_name_full 'Chemical communications (Cambridge, England)'
_journal_page_first 5066
_journal_page_last 5069
_journal_paper_doi 10.1039/d4cc01338g
_journal_volume 60
_journal_year 2024
_chemical_formula_moiety 'C14 H8 Mn N O4'
_chemical_formula_sum 'C14 H8 Mn N O4'
_chemical_formula_weight 309.15
_space_group_crystal_system monoclinic
_space_group_IT_number 14
_space_group_name_Hall '-P 2yn'
_space_group_name_H-M_alt 'P 1 21/n 1'
_atom_sites_solution_hydrogens geom
_atom_sites_solution_primary dual
_audit_creation_date 2023-12-28
_audit_creation_method
;
Olex2 1.5
(compiled 2023.08.24 svn.re1ec1418 for OlexSys, GUI svn.r6817)
;
_audit_update_record
;
2023-12-28 deposited with the CCDC.	2024-04-15 downloaded from the CCDC.
;
_cell_angle_alpha 90
_cell_angle_beta 98.411(2)
_cell_angle_gamma 90
_cell_formula_units_Z 4
_cell_length_a 7.63100(18)
_cell_length_b 8.00772(17)
_cell_length_c 20.9823(5)
_cell_measurement_reflns_used 7732
_cell_measurement_temperature 113.15
_cell_measurement_theta_max 32.1870
_cell_measurement_theta_min 1.9530
_cell_volume 1268.37(5)
_computing_cell_refinement 'CrysAlisPro 1.171.39.46e (Rigaku OD, 2018)'
_computing_data_collection 'CrysAlisPro 1.171.39.46e (Rigaku OD, 2018)'
_computing_data_reduction 'CrysAlisPro 1.171.39.46e (Rigaku OD, 2018)'
_computing_molecular_graphics 'Olex2 1.5 (Dolomanov et al., 2009)'
_computing_publication_material 'Olex2 1.5 (Dolomanov et al., 2009)'
_computing_structure_refinement 'SHELXL 2018/3 (Sheldrick, 2015)'
_computing_structure_solution 'SHELXT  (Sheldrick, 2015)'
_diffrn_ambient_temperature 113.15
_diffrn_detector 'CCD plate'
_diffrn_measured_fraction_theta_full 0.997
_diffrn_measured_fraction_theta_max 0.998
_diffrn_measurement_details
;
List of Runs (angles in degrees, time in seconds):

  # Type    Start    End  Width  t~exp~   \w     \q     \k     \f   Frames
#--------------------------------------------------------------------------
  1  \w    -69.00  -5.00   1.00    1.00    --  -16.60 -70.00  90.00   64
  2  \w    -47.00  72.00   1.00    1.00    --  -16.60  70.00-150.00  119
  3  \w    -41.00  64.00   1.00    1.00    --  -16.60  38.00 -30.00  105
  4  \w   -101.00 -21.00   1.00    1.00    --  -16.60 -38.00-180.00   80
  5  \w     35.00  60.00   1.00    1.00    --  -16.60  38.00-150.00   25
  6  \w    -92.00 -66.00   1.00    1.00    --  -16.60 -19.00-180.00   26
;
_diffrn_measurement_device 'four-circle diffractometer'
_diffrn_measurement_device_type 'Rigaku MM007 Saturn944+'
_diffrn_measurement_method '\w scans'
_diffrn_orient_matrix_type 'CrysAlisPro convention (1999,Acta A55,543-557)'
_diffrn_orient_matrix_UB_11 -0.0537879000
_diffrn_orient_matrix_UB_12 -0.0679174000
_diffrn_orient_matrix_UB_13 0.0069577000
_diffrn_orient_matrix_UB_21 0.0148672000
_diffrn_orient_matrix_UB_22 -0.0398856000
_diffrn_orient_matrix_UB_23 -0.0289119000
_diffrn_orient_matrix_UB_31 0.0756173000
_diffrn_orient_matrix_UB_32 -0.0404967000
_diffrn_orient_matrix_UB_33 0.0168270000
_diffrn_radiation_monochromator mirror
_diffrn_radiation_probe x-ray
_diffrn_radiation_type MoK\a
_diffrn_radiation_wavelength 0.71073
_diffrn_reflns_av_R_equivalents 0.0513
_diffrn_reflns_av_unetI/netI 0.0368
_diffrn_reflns_Laue_measured_fraction_full 0.997
_diffrn_reflns_Laue_measured_fraction_max 0.998
_diffrn_reflns_limit_h_max 10
_diffrn_reflns_limit_h_min -10
_diffrn_reflns_limit_k_max 11
_diffrn_reflns_limit_k_min -11
_diffrn_reflns_limit_l_max 29
_diffrn_reflns_limit_l_min -23
_diffrn_reflns_number 15318
_diffrn_reflns_point_group_measured_fraction_full 0.997
_diffrn_reflns_point_group_measured_fraction_max 0.998
_diffrn_reflns_theta_full 25.242
_diffrn_reflns_theta_max 29.569
_diffrn_reflns_theta_min 1.962
_diffrn_source 'Rotating-anode X-ray tube'
_diffrn_source_type 'Rigaku (Mo) X-ray Source'
_exptl_absorpt_coefficient_mu 1.052
_exptl_absorpt_correction_T_max 1.00000
_exptl_absorpt_correction_T_min 0.36033
_exptl_absorpt_correction_type multi-scan
_exptl_absorpt_process_details
;
CrysAlisPro 1.171.39.46e (Rigaku Oxford Diffraction, 2018)
Empirical absorption correction using spherical harmonics,
 implemented in SCALE3 ABSPACK scaling algorithm.
;
_exptl_crystal_colour yellow
_exptl_crystal_colour_primary yellow
_exptl_crystal_density_diffrn 1.619
_exptl_crystal_description block
_exptl_crystal_F_000 624
_exptl_crystal_size_max 0.36
_exptl_crystal_size_mid 0.28
_exptl_crystal_size_min 0.26
_refine_diff_density_max 0.478
_refine_diff_density_min -0.403
_refine_diff_density_rms 0.074
_refine_ls_extinction_method none
_refine_ls_goodness_of_fit_ref 1.072
_refine_ls_hydrogen_treatment constr
_refine_ls_matrix_type full
_refine_ls_number_parameters 181
_refine_ls_number_reflns 3553
_refine_ls_number_restraints 0
_refine_ls_restrained_S_all 1.072
_refine_ls_R_factor_all 0.0404
_refine_ls_R_factor_gt 0.0363
_refine_ls_shift/su_max 0.001
_refine_ls_shift/su_mean 0.000
_refine_ls_structure_factor_coef Fsqd
_refine_ls_weighting_details 'w=1/[\s^2^(Fo^2^)+(0.0520P)^2^+0.2185P] where P=(Fo^2^+2Fc^2^)/3'
_refine_ls_weighting_scheme calc
_refine_ls_wR_factor_gt 0.0932
_refine_ls_wR_factor_ref 0.0970
_reflns_Friedel_coverage 0.000
_reflns_number_gt 3235
_reflns_number_total 3553
_reflns_threshold_expression 'I > 2\s(I)'
_cod_data_source_file d4cc01338g2.cif
_cod_data_source_block r20231115c
_cod_depositor_comments 'Adding full bibliography for 7132959--7132960.cif.'
_cod_database_code 7132960
_shelx_shelxl_version_number 2018/3
_chemical_oxdiff_formula C15H12MnNO4
_shelx_space_group_comment
;
The symmetry employed for this shelxl refinement is uniquely defined
by the following loop, which should always be used as a source of
symmetry information in preference to the above space-group names.
They are only intended as comments.
;
_shelx_estimated_absorpt_t_max 0.772
_shelx_estimated_absorpt_t_min 0.703
_reflns_odcompleteness_completeness 99.79
_reflns_odcompleteness_iscentric 1
_reflns_odcompleteness_theta 29.51
_olex2_refinement_description
;
1. Fixed Uiso
 At 1.2 times of:
  All C(H) groups, All C(H,H) groups
2.a Secondary CH2 refined with riding coordinates:
 C10(H10A,H10B)
2.b Aromatic/amide H refined with riding coordinates:
 C1(H1), C7(H7), C3(H3), C5(H5), C6(H6), C2(H2)
;
_olex2_submission_special_instructions 'No special instructions were received'
_oxdiff_exptl_absorpt_empirical_details
;
Empirical correction (ABSPACK) includes:
- Absorption correction using spherical harmonics
- Frame scaling
;
_oxdiff_exptl_absorpt_empirical_full_max 1.465
_oxdiff_exptl_absorpt_empirical_full_min 0.521

loop_
_space_group_symop_operation_xyz
'x, y, z'
'-x+1/2, y+1/2, -z+1/2'
'-x, -y, -z'
'x-1/2, -y-1/2, z-1/2'

loop_
_atom_site_label
_atom_site_type_symbol
_atom_site_fract_x
_atom_site_fract_y
_atom_site_fract_z
_atom_site_U_iso_or_equiv
_atom_site_adp_type
_atom_site_occupancy
_atom_site_site_symmetry_order
_atom_site_calc_flag
_atom_site_refinement_flags_posn
_atom_site_refinement_flags_adp
_atom_site_refinement_flags_occupancy
_atom_site_disorder_assembly
_atom_site_disorder_group
Mn1 Mn 0.74546(3) 0.73952(3) 0.42604(2) 0.01540(9) Uani 1 1 d . . . . .
O1 O 0.84907(17) 0.38091(14) 0.43984(6) 0.0326(3) Uani 1 1 d . . . . .
O3 O 0.76377(17) 0.74171(14) 0.56726(6) 0.0270(3) Uani 1 1 d . . . . .
O4 O 0.56744(18) 1.07265(16) 0.41741(7) 0.0408(3) Uani 1 1 d . . . . .
O2 O 1.10654(15) 0.88567(15) 0.43755(6) 0.0314(3) Uani 1 1 d . . . . .
N1 N 0.69609(17) 0.71782(15) 0.32729(6) 0.0168(2) Uani 1 1 d . . . . .
C8 C 0.41650(18) 0.61766(17) 0.34776(7) 0.0177(3) Uani 1 1 d . . . . .
C4 C 0.47745(19) 0.63901(17) 0.23540(7) 0.0187(3) Uani 1 1 d . . . . .
C9 C 0.53046(17) 0.65799(17) 0.30257(7) 0.0163(3) Uani 1 1 d . . . . .
C1 C 0.8067(2) 0.75737(17) 0.28618(8) 0.0196(3) Uani 1 1 d . . . . .
H1 H 0.921354 0.797282 0.303124 0.024 Uiso 1 1 calc R U . . .
C7 C 0.24949(19) 0.55876(19) 0.32381(7) 0.0220(3) Uani 1 1 d . . . . .
H7 H 0.169830 0.531101 0.352992 0.026 Uiso 1 1 calc R U . . .
C13 C 0.7570(2) 0.74323(16) 0.51219(8) 0.0193(3) Uani 1 1 d . . . . .
C12 C 0.96803(19) 0.82746(19) 0.43105(7) 0.0206(3) Uani 1 1 d . . . . .
C3 C 0.5995(2) 0.68409(19) 0.19374(7) 0.0214(3) Uani 1 1 d . . . . .
H3 H 0.568055 0.673320 0.148417 0.026 Uiso 1 1 calc R U . . .
C14 C 0.6366(2) 0.9472(2) 0.42017(7) 0.0232(3) Uani 1 1 d . . . . .
C5 C 0.3055(2) 0.57748(18) 0.21348(7) 0.0220(3) Uani 1 1 d . . . . .
H5 H 0.267050 0.563023 0.168676 0.026 Uiso 1 1 calc R U . . .
C11 C 0.81441(19) 0.51889(19) 0.43291(7) 0.0201(3) Uani 1 1 d . . . . .
C10 C 0.48446(18) 0.6402(2) 0.41799(7) 0.0227(3) Uani 1 1 d . . . . .
H10A H 0.486114 0.531667 0.440635 0.027 Uiso 1 1 calc R U . . .
H10B H 0.406703 0.717734 0.437710 0.027 Uiso 1 1 calc R U . . .
C6 C 0.1946(2) 0.53877(19) 0.25717(8) 0.0238(3) Uani 1 1 d . . . . .
H6 H 0.078999 0.497853 0.242284 0.029 Uiso 1 1 calc R U . . .
C2 C 0.7628(2) 0.74316(18) 0.21900(8) 0.0228(3) Uani 1 1 d . . . . .
H2 H 0.845704 0.774276 0.191491 0.027 Uiso 1 1 calc R U . . .

loop_
_atom_site_aniso_label
_atom_site_aniso_U_11
_atom_site_aniso_U_22
_atom_site_aniso_U_33
_atom_site_aniso_U_23
_atom_site_aniso_U_13
_atom_site_aniso_U_12
Mn1 0.01608(14) 0.01940(13) 0.01026(14) -0.00096(7) 0.00042(9) 0.00125(7)
O1 0.0451(7) 0.0250(6) 0.0263(6) -0.0005(5) 0.0009(5) 0.0079(5)
O3 0.0332(7) 0.0342(7) 0.0133(6) -0.0021(4) 0.0025(5) 0.0002(4)
O4 0.0427(7) 0.0335(7) 0.0459(8) 0.0006(6) 0.0051(6) 0.0168(6)
O2 0.0242(6) 0.0363(6) 0.0328(7) 0.0004(5) 0.0015(5) -0.0066(5)
N1 0.0177(6) 0.0193(5) 0.0134(6) 0.0002(5) 0.0022(5) 0.0003(4)
C8 0.0200(6) 0.0188(6) 0.0138(7) 0.0021(5) 0.0010(5) 0.0008(5)
C4 0.0247(7) 0.0163(6) 0.0141(7) 0.0017(5) -0.0002(5) 0.0023(5)
C9 0.0185(6) 0.0162(6) 0.0135(7) 0.0003(5) 0.0004(5) 0.0010(5)
C1 0.0207(7) 0.0224(7) 0.0164(8) -0.0001(5) 0.0044(6) -0.0010(5)
C7 0.0217(7) 0.0252(7) 0.0187(7) 0.0040(6) 0.0019(5) -0.0029(6)
C13 0.0189(7) 0.0211(7) 0.0173(8) -0.0023(5) 0.0006(6) -0.0004(5)
C12 0.0238(7) 0.0228(7) 0.0150(7) 0.0006(6) 0.0015(5) 0.0006(6)
C3 0.0310(8) 0.0221(7) 0.0109(7) 0.0018(6) 0.0025(5) 0.0017(6)
C14 0.0235(7) 0.0278(8) 0.0181(7) -0.0004(6) 0.0021(6) 0.0028(6)
C5 0.0291(7) 0.0210(7) 0.0139(7) -0.0005(5) -0.0042(6) -0.0012(6)
C11 0.0226(7) 0.0262(7) 0.0107(7) -0.0021(5) 0.0000(5) 0.0015(6)
C10 0.0188(7) 0.0375(8) 0.0119(7) 0.0005(6) 0.0028(5) -0.0030(6)
C6 0.0234(7) 0.0226(7) 0.0230(8) 0.0015(6) -0.0047(6) -0.0040(6)
C2 0.0292(8) 0.0258(8) 0.0150(8) 0.0019(5) 0.0079(6) -0.0008(6)

loop_
_atom_type_symbol
_atom_type_description
_atom_type_scat_dispersion_real
_atom_type_scat_dispersion_imag
_atom_type_scat_source
C C 0.0033 0.0016 'International Tables Vol C Tables 4.2.6.8 and 6.1.1.4'
H H 0.0000 0.0000 'International Tables Vol C Tables 4.2.6.8 and 6.1.1.4'
Mn Mn 0.3368 0.7283 'International Tables Vol C Tables 4.2.6.8 and 6.1.1.4'
N N 0.0061 0.0033 'International Tables Vol C Tables 4.2.6.8 and 6.1.1.4'
O O 0.0106 0.0060 'International Tables Vol C Tables 4.2.6.8 and 6.1.1.4'

loop_
_geom_angle_atom_site_label_1
_geom_angle_atom_site_label_2
_geom_angle_atom_site_label_3
_geom_angle
_geom_angle_site_symmetry_1
_geom_angle_site_symmetry_3
_geom_angle_publ_flag
N1 Mn1 C10 81.79(5) . . ?
C13 Mn1 N1 171.38(6) . . ?
C13 Mn1 C12 91.57(7) . . ?
C13 Mn1 C14 90.43(7) . . ?
C13 Mn1 C11 88.04(6) . . ?
C13 Mn1 C10 89.63(6) . . ?
C12 Mn1 N1 97.02(6) . . ?
C12 Mn1 C14 93.54(7) . . ?
C12 Mn1 C11 96.47(7) . . ?
C12 Mn1 C10 178.58(6) . . ?
C14 Mn1 N1 89.69(6) . . ?
C14 Mn1 C10 85.69(7) . . ?
C11 Mn1 N1 90.34(6) . . ?
C11 Mn1 C14 169.92(7) . . ?
C11 Mn1 C10 84.33(7) . . ?
C9 N1 Mn1 115.48(10) . . ?
C1 N1 Mn1 126.33(11) . . ?
C1 N1 C9 118.18(13) . . ?
C9 C8 C10 118.22(12) . . ?
C7 C8 C9 117.29(13) . . ?
C7 C8 C10 124.48(13) . . ?
C3 C4 C9 118.01(13) . . ?
C5 C4 C9 118.53(13) . . ?
C5 C4 C3 123.47(13) . . ?
N1 C9 C8 116.52(12) . . ?
N1 C9 C4 121.58(13) . . ?
C8 C9 C4 121.89(12) . . ?
N1 C1 H1 118.3 . . ?
N1 C1 C2 123.37(15) . . ?
C2 C1 H1 118.3 . . ?
C8 C7 H7 119.2 . . ?
C8 C7 C6 121.60(14) . . ?
C6 C7 H7 119.2 . . ?
O3 C13 Mn1 178.43(12) . . ?
O2 C12 Mn1 176.20(14) . . ?
C4 C3 H3 120.2 . . ?
C2 C3 C4 119.64(14) . . ?
C2 C3 H3 120.2 . . ?
O4 C14 Mn1 178.43(15) . . ?
C4 C5 H5 120.2 . . ?
C6 C5 C4 119.70(13) . . ?
C6 C5 H5 120.2 . . ?
O1 C11 Mn1 175.50(14) . . ?
Mn1 C10 H10A 110.1 . . ?
Mn1 C10 H10B 110.1 . . ?
C8 C10 Mn1 107.95(9) . . ?
C8 C10 H10A 110.1 . . ?
C8 C10 H10B 110.1 . . ?
H10A C10 H10B 108.4 . . ?
C7 C6 H6 119.5 . . ?
C5 C6 C7 120.99(14) . . ?
C5 C6 H6 119.5 . . ?
C1 C2 H2 120.4 . . ?
C3 C2 C1 119.21(15) . . ?
C3 C2 H2 120.4 . . ?

loop_
_geom_bond_atom_site_label_1
_geom_bond_atom_site_label_2
_geom_bond_distance
_geom_bond_site_symmetry_2
_geom_bond_publ_flag
Mn1 N1 2.0585(13) . ?
Mn1 C13 1.7970(17) . ?
Mn1 C12 1.8273(15) . ?
Mn1 C14 1.8552(16) . ?
Mn1 C11 1.8430(15) . ?
Mn1 C10 2.1281(14) . ?
O1 C11 1.1405(18) . ?
O3 C13 1.149(2) . ?
O4 C14 1.1321(19) . ?
O2 C12 1.1450(18) . ?
N1 C9 1.3799(18) . ?
N1 C1 1.331(2) . ?
C8 C9 1.415(2) . ?
C8 C7 1.3827(19) . ?
C8 C10 1.4999(19) . ?
C4 C9 1.4165(19) . ?
C4 C3 1.414(2) . ?
C4 C5 1.414(2) . ?
C1 H1 0.9500 . ?
C1 C2 1.405(2) . ?
C7 H7 0.9500 . ?
C7 C6 1.409(2) . ?
C3 H3 0.9500 . ?
C3 C2 1.365(2) . ?
C5 H5 0.9500 . ?
C5 C6 1.371(2) . ?
C10 H10A 0.9900 . ?
C10 H10B 0.9900 . ?
C6 H6 0.9500 . ?
C2 H2 0.9500 . ?

loop_
_geom_torsion_atom_site_label_1
_geom_torsion_atom_site_label_2
_geom_torsion_atom_site_label_3
_geom_torsion_atom_site_label_4
_geom_torsion
_geom_torsion_site_symmetry_1
_geom_torsion_site_symmetry_2
_geom_torsion_site_symmetry_3
_geom_torsion_site_symmetry_4
_geom_torsion_publ_flag
Mn1 N1 C9 C8 -0.61(16) . . . . ?
Mn1 N1 C9 C4 179.05(10) . . . . ?
Mn1 N1 C1 C2 -178.41(10) . . . . ?
N1 C1 C2 C3 -0.8(2) . . . . ?
C8 C7 C6 C5 -0.1(2) . . . . ?
C4 C3 C2 C1 0.3(2) . . . . ?
C4 C5 C6 C7 -0.2(2) . . . . ?
C9 N1 C1 C2 0.8(2) . . . . ?
C9 C8 C7 C6 0.3(2) . . . . ?
C9 C8 C10 Mn1 1.83(16) . . . . ?
C9 C4 C3 C2 0.2(2) . . . . ?
C9 C4 C5 C6 0.4(2) . . . . ?
C1 N1 C9 C8 -179.87(12) . . . . ?
C1 N1 C9 C4 -0.21(19) . . . . ?
C7 C8 C9 N1 179.51(12) . . . . ?
C7 C8 C9 C4 -0.1(2) . . . . ?
C7 C8 C10 Mn1 -178.61(12) . . . . ?
C3 C4 C9 N1 -0.3(2) . . . . ?
C3 C4 C9 C8 179.36(13) . . . . ?
C3 C4 C5 C6 -179.14(14) . . . . ?
C5 C4 C9 N1 -179.80(13) . . . . ?
C5 C4 C9 C8 -0.2(2) . . . . ?
C5 C4 C3 C2 179.73(14) . . . . ?
C10 C8 C9 N1 -0.90(19) . . . . ?
C10 C8 C9 C4 179.44(13) . . . . ?
C10 C8 C7 C6 -179.29(14) . . . . ?
